data_7131418
loop_
_publ_author_name
'Masero, Fabio'
'Mougel, Victor'

_publ_section_title
;
 Molybdenum(IV) &#x3b2;-diketonate complexes as highly active catalysts
 for allylic substitution reactions.
;
_journal_issue 31
_journal_name_full 'Chemical communications (Cambridge, England)'
_journal_page_first 4636
_journal_page_last 4639
_journal_paper_doi 10.1039/d3cc00572k
_journal_volume 59
_journal_year 2023
_chemical_formula_moiety 'C10 H14 Cl2 Mo O4'
_chemical_formula_sum 'C10 H14 Cl2 Mo O4'
_chemical_formula_weight 365.05
_chemical_name_systematic 'Molybdenum bis(acetylacetonate) dichloride'
_space_group_crystal_system triclinic
_space_group_IT_number 2
_space_group_name_Hall '-P 1'
_space_group_name_H-M_alt 'P -1'
_atom_sites_solution_hydrogens geom
_atom_sites_solution_primary dual
_audit_creation_date 2023-02-02
_audit_creation_method
;
Olex2 1.5
(compiled 2022.04.07 svn.rca3783a0 for OlexSys, GUI svn.r6498)
;
_audit_update_record
;
2023-02-06 deposited with the CCDC.	2023-03-14 downloaded from the CCDC.
;
_cell_angle_alpha 92.355(3)
_cell_angle_beta 112.501(3)
_cell_angle_gamma 118.207(3)
_cell_formula_units_Z 1
_cell_length_a 7.2362(5)
_cell_length_b 7.3583(5)
_cell_length_c 7.9687(6)
_cell_measurement_reflns_used 5512
_cell_measurement_temperature 100.0
_cell_measurement_theta_max 28.15
_cell_measurement_theta_min 3.26
_cell_volume 332.36(4)
_computing_cell_refinement 'SAINT V8.38A (Bruker, 2018)'
_computing_data_reduction 'SAINT V8.38A (Bruker, 2018)'
_computing_molecular_graphics 'Olex2 1.5 (Dolomanov et al., 2009)'
_computing_publication_material 'Olex2 1.5 (Dolomanov et al., 2009)'
_computing_structure_refinement 'XL  (Sheldrick, 2008)'
_computing_structure_solution 'SHELXT  (Sheldrick, 2015)'
_diffrn_ambient_temperature 100.0
_diffrn_detector 'Bruker APEX2 area detector'
_diffrn_detector_area_resol_mean 7.9
_diffrn_detector_type 'CCD area detector'
_diffrn_measured_fraction_theta_full 0.991
_diffrn_measured_fraction_theta_max 0.986
_diffrn_measurement_device 'three-circle diffractometer'
_diffrn_measurement_device_type 'Bruker SMART APEX CCD area detector'
_diffrn_measurement_method '\w and \f scans'
_diffrn_radiation_monochromator 'mirror optics'
_diffrn_radiation_probe x-ray
_diffrn_radiation_type MoK\a
_diffrn_radiation_wavelength 0.71073
_diffrn_reflns_av_R_equivalents 0.0198
_diffrn_reflns_av_unetI/netI 0.0174
_diffrn_reflns_Laue_measured_fraction_full 0.991
_diffrn_reflns_Laue_measured_fraction_max 0.986
_diffrn_reflns_limit_h_max 9
_diffrn_reflns_limit_h_min -9
_diffrn_reflns_limit_k_max 9
_diffrn_reflns_limit_k_min -9
_diffrn_reflns_limit_l_max 10
_diffrn_reflns_limit_l_min -10
_diffrn_reflns_number 7118
_diffrn_reflns_point_group_measured_fraction_full 0.991
_diffrn_reflns_point_group_measured_fraction_max 0.986
_diffrn_reflns_theta_full 25.242
_diffrn_reflns_theta_max 27.462
_diffrn_reflns_theta_min 2.876
_diffrn_source 'microfocus sealed X-ray tube'
_diffrn_source_current 30.0
_diffrn_source_power 1.5
_diffrn_source_type 'Incoatec I\ms'
_diffrn_source_voltage 50.0
_diffrn_standards_number 0
_exptl_absorpt_coefficient_mu 1.387
_exptl_absorpt_correction_T_max 0.7456
_exptl_absorpt_correction_T_min 0.6848
_exptl_absorpt_correction_type multi-scan
_exptl_absorpt_process_details
;
 TWINABS-2012/1 (Bruker,2012) was used for absorption correction.
 
For component 1:
 wR2(int) was 0.0605 before and 0.0470 after correction.
 The Ratio of minimum to maximum transmission is 0.89.

Final HKLF 4 output contains 21648 reflections, Rint = 0.1455
 (6569 with I > 3sig(I), Rint = 0.0793)
;
_exptl_crystal_colour 'clear red'
_exptl_crystal_colour_lustre clear
_exptl_crystal_colour_primary red
_exptl_crystal_density_diffrn 1.824
_exptl_crystal_description block
_exptl_crystal_F_000 182
_exptl_crystal_recrystallization_method 'from acetonitrile at -35 degree Celsius'
_exptl_crystal_size_max 0.196
_exptl_crystal_size_mid 0.154
_exptl_crystal_size_min 0.108
_refine_diff_density_max 0.652
_refine_diff_density_min -0.530
_refine_diff_density_rms 0.081
_refine_ls_extinction_method none
_refine_ls_goodness_of_fit_ref 1.195
_refine_ls_hydrogen_treatment constr
_refine_ls_matrix_type full
_refine_ls_number_parameters 81
_refine_ls_number_reflns 1496
_refine_ls_number_restraints 0
_refine_ls_restrained_S_all 1.195
_refine_ls_R_factor_all 0.0224
_refine_ls_R_factor_gt 0.0220
_refine_ls_shift/su_max 0.001
_refine_ls_shift/su_mean 0.000
_refine_ls_structure_factor_coef Fsqd
_refine_ls_weighting_details 'w=1/[\s^2^(Fo^2^)+0.6511P] where P=(Fo^2^+2Fc^2^)/3'
_refine_ls_weighting_scheme calc
_refine_ls_wR_factor_gt 0.0530
_refine_ls_wR_factor_ref 0.0532
_reflns_Friedel_coverage 0.000
_reflns_number_gt 1473
_reflns_number_total 1496
_reflns_threshold_expression 'I > 2\s(I)'
_cod_data_source_file d3cc00572k2.cif
_cod_data_source_block fma_377_4_0m
_cod_depositor_comments 'Adding full bibliography for 7131417--7131422.cif.'
_cod_database_code 7131418
_shelx_shelxl_version_number 2019/1
_shelx_space_group_comment
;
The symmetry employed for this shelxl refinement is uniquely defined
by the following loop, which should always be used as a source of
symmetry information in preference to the above space-group names.
They are only intended as comments.
;
_shelx_estimated_absorpt_t_max 0.865
_shelx_estimated_absorpt_t_min 0.773
_olex2_refinement_description
;
1. Fixed Uiso
 At 1.2 times of:
  All C(H) groups
 At 1.5 times of:
  All C(H,H,H) groups
2.a Aromatic/amide H refined with riding coordinates:
 C3(H3)
2.b Idealised Me refined as rotating group:
 C5(H5A,H5B,H5C), C1(H1A,H1B,H1C)
;
_olex2_date_sample_data_collection 2021-03-03
_olex2_date_sample_submission 2021-03-03
_olex2_submission_original_sample_id FMA_377
_olex2_submission_special_instructions 'No special instructions were received'

loop_
_space_group_symop_operation_xyz
'x, y, z'
'-x, -y, -z'

loop_
_atom_site_label
_atom_site_type_symbol
_atom_site_fract_x
_atom_site_fract_y
_atom_site_fract_z
_atom_site_U_iso_or_equiv
_atom_site_adp_type
_atom_site_occupancy
_atom_site_site_symmetry_order
_atom_site_calc_flag
_atom_site_refinement_flags_posn
_atom_site_refinement_flags_adp
_atom_site_refinement_flags_occupancy
_atom_site_disorder_assembly
_atom_site_disorder_group
Mo1 Mo 0.000000 0.500000 0.500000 0.01245(9) Uani 1 2 d S . P . .
Cl1 Cl 0.07275(10) 0.60109(9) 0.81500(8) 0.02117(13) Uani 1 1 d . . . . .
O1 O 0.3348(3) 0.7287(2) 0.5713(2) 0.0172(3) Uani 1 1 d . . . . .
O2 O 0.1245(3) 0.3070(2) 0.5732(2) 0.0170(3) Uani 1 1 d . . . . .
C2 C 0.5266(4) 0.7420(4) 0.6903(3) 0.0159(4) Uani 1 1 d . . . . .
C4 C 0.3355(4) 0.3607(4) 0.6908(3) 0.0163(4) Uani 1 1 d . . . . .
C3 C 0.5315(4) 0.5699(4) 0.7544(3) 0.0181(5) Uani 1 1 d . . . . .
H3 H 0.677916 0.596560 0.847671 0.022 Uiso 1 1 calc R U . . .
C5 C 0.3657(4) 0.1831(4) 0.7535(4) 0.0228(5) Uani 1 1 d . . . . .
H5A H 0.380649 0.188737 0.881408 0.034 Uiso 1 1 calc R U . . .
H5B H 0.507983 0.199487 0.753029 0.034 Uiso 1 1 calc R U . . .
H5C H 0.228107 0.044874 0.667020 0.034 Uiso 1 1 calc R U . . .
C1 C 0.7494(4) 0.9560(4) 0.7548(4) 0.0231(5) Uani 1 1 d . . . . .
H1A H 0.737550 1.026507 0.652874 0.035 Uiso 1 1 calc R U . . .
H1B H 0.882810 0.936411 0.788547 0.035 Uiso 1 1 calc R U . . .
H1C H 0.773795 1.045047 0.865334 0.035 Uiso 1 1 calc R U . . .

loop_
_atom_site_aniso_label
_atom_site_aniso_U_11
_atom_site_aniso_U_22
_atom_site_aniso_U_33
_atom_site_aniso_U_23
_atom_site_aniso_U_13
_atom_site_aniso_U_12
Mo1 0.01145(14) 0.01249(13) 0.01331(14) 0.00421(9) 0.00484(10) 0.00684(10)
Cl1 0.0213(3) 0.0276(3) 0.0160(3) 0.0048(2) 0.0080(2) 0.0142(2)
O1 0.0144(8) 0.0166(8) 0.0199(8) 0.0059(6) 0.0073(7) 0.0082(6)
O2 0.0142(8) 0.0162(8) 0.0179(8) 0.0042(6) 0.0045(6) 0.0084(6)
C2 0.0145(10) 0.0195(11) 0.0141(10) 0.0033(8) 0.0068(9) 0.0090(9)
C4 0.0179(11) 0.0190(11) 0.0142(10) 0.0029(8) 0.0061(9) 0.0123(9)
C3 0.0153(11) 0.0210(11) 0.0169(11) 0.0041(9) 0.0051(9) 0.0105(9)
C5 0.0224(12) 0.0186(11) 0.0255(12) 0.0058(9) 0.0052(10) 0.0140(10)
C1 0.0160(11) 0.0211(12) 0.0247(12) 0.0060(10) 0.0062(10) 0.0070(10)

loop_
_atom_type_symbol
_atom_type_description
_atom_type_scat_dispersion_real
_atom_type_scat_dispersion_imag
_atom_type_scat_source
C C 0.0033 0.0016 'International Tables Vol C Tables 4.2.6.8 and 6.1.1.4'
H H 0.0000 0.0000 'International Tables Vol C Tables 4.2.6.8 and 6.1.1.4'
Cl Cl 0.1484 0.1585 'International Tables Vol C Tables 4.2.6.8 and 6.1.1.4'
Mo Mo -1.6832 0.6857 'International Tables Vol C Tables 4.2.6.8 and 6.1.1.4'
O O 0.0106 0.0060 'International Tables Vol C Tables 4.2.6.8 and 6.1.1.4'

loop_
_geom_angle_atom_site_label_1
_geom_angle_atom_site_label_2
_geom_angle_atom_site_label_3
_geom_angle
_geom_angle_site_symmetry_1
_geom_angle_site_symmetry_3
_geom_angle_publ_flag
Cl1 Mo1 Cl1 180.0 . 2_566 ?
O1 Mo1 Cl1 90.60(5) 2_566 . ?
O1 Mo1 Cl1 89.40(5) 2_566 2_566 ?
O1 Mo1 Cl1 90.60(5) . 2_566 ?
O1 Mo1 Cl1 89.40(5) . . ?
O1 Mo1 O1 180.0 2_566 . ?
O1 Mo1 O2 85.88(6) 2_566 2_566 ?
O1 Mo1 O2 85.88(6) . . ?
O1 Mo1 O2 94.12(6) . 2_566 ?
O1 Mo1 O2 94.12(6) 2_566 . ?
O2 Mo1 Cl1 90.77(5) . 2_566 ?
O2 Mo1 Cl1 89.23(5) 2_566 2_566 ?
O2 Mo1 Cl1 90.77(5) 2_566 . ?
O2 Mo1 Cl1 89.23(5) . . ?
O2 Mo1 O2 180.0 . 2_566 ?
C2 O1 Mo1 127.75(14) . . ?
C4 O2 Mo1 127.99(14) . . ?
O1 C2 C3 123.5(2) . . ?
O1 C2 C1 115.9(2) . . ?
C3 C2 C1 120.6(2) . . ?
O2 C4 C3 123.6(2) . . ?
O2 C4 C5 116.4(2) . . ?
C3 C4 C5 120.0(2) . . ?
C2 C3 C4 124.5(2) . . ?
C2 C3 H3 117.7 . . ?
C4 C3 H3 117.7 . . ?
C4 C5 H5A 109.5 . . ?
C4 C5 H5B 109.5 . . ?
C4 C5 H5C 109.5 . . ?
H5A C5 H5B 109.5 . . ?
H5A C5 H5C 109.5 . . ?
H5B C5 H5C 109.5 . . ?
C2 C1 H1A 109.5 . . ?
C2 C1 H1B 109.5 . . ?
C2 C1 H1C 109.5 . . ?
H1A C1 H1B 109.5 . . ?
H1A C1 H1C 109.5 . . ?
H1B C1 H1C 109.5 . . ?

loop_
_geom_bond_atom_site_label_1
_geom_bond_atom_site_label_2
_geom_bond_distance
_geom_bond_site_symmetry_2
_geom_bond_publ_flag
Mo1 Cl1 2.3656(6) 2_566 ?
Mo1 Cl1 2.3656(6) . ?
Mo1 O1 2.0098(16) 2_566 ?
Mo1 O1 2.0098(16) . ?
Mo1 O2 2.0108(16) 2_566 ?
Mo1 O2 2.0108(16) . ?
O1 C2 1.301(3) . ?
O2 C4 1.292(3) . ?
C2 C3 1.395(3) . ?
C2 C1 1.497(3) . ?
C4 C3 1.400(3) . ?
C4 C5 1.498(3) . ?
C3 H3 0.9500 . ?
C5 H5A 0.9800 . ?
C5 H5B 0.9800 . ?
C5 H5C 0.9800 . ?
C1 H1A 0.9800 . ?
C1 H1B 0.9800 . ?
C1 H1C 0.9800 . ?

loop_
_geom_torsion_atom_site_label_1
_geom_torsion_atom_site_label_2
_geom_torsion_atom_site_label_3
_geom_torsion_atom_site_label_4
_geom_torsion
_geom_torsion_site_symmetry_1
_geom_torsion_site_symmetry_2
_geom_torsion_site_symmetry_3
_geom_torsion_site_symmetry_4
_geom_torsion_publ_flag
Mo1 O1 C2 C3 17.0(3) . . . . ?
Mo1 O1 C2 C1 -164.14(16) . . . . ?
Mo1 O2 C4 C3 -16.4(3) . . . . ?
Mo1 O2 C4 C5 165.81(16) . . . . ?
O1 C2 C3 C4 4.1(4) . . . . ?
O2 C4 C3 C2 -4.4(4) . . . . ?
C5 C4 C3 C2 173.3(2) . . . . ?
C1 C2 C3 C4 -174.8(2) . . . . ?
